data_7048245
loop_
_publ_author_name
'Lv, Lina'
'Chen, Baihua'
'Liu, Jun'
'Chen, Jing'
'Xu, Chao'
'Yang, Yanqiu'

_publ_section_title
;
 A structural and thermodynamic study of the complexes of U(vi) with
 azinecarboxylates.
;
_journal_issue 2
_journal_name_full 'Dalton transactions (Cambridge, England : 2003)'
_journal_page_first 566
_journal_page_last 577
_journal_paper_doi 10.1039/c8dt04099k
_journal_volume 48
_journal_year 2019
_chemical_formula_moiety 'C10 H8 N4 O7 U'
_chemical_formula_sum 'C10 H8 N4 O7 U'
_chemical_formula_weight 534.23
_space_group_crystal_system orthorhombic
_space_group_IT_number 33
_space_group_name_Hall 'P 2c -2n'
_space_group_name_H-M_alt 'P n a 21'
_symmetry_space_group_name_Hall 'P 2c -2n'
_symmetry_space_group_name_H-M 'P n a 21'
_atom_sites_solution_hydrogens mixed
_atom_sites_solution_primary direct
_audit_creation_date 2018-06-25
_audit_creation_method
;
Olex2 1.2
(compiled 2018.05.29 svn.r3508 for OlexSys, GUI svn.r5506)
;
_audit_update_record
;
2018-09-04 deposited with the CCDC.
2018-11-26 downloaded from the CCDC.
;
_cell_angle_alpha 90
_cell_angle_beta 90
_cell_angle_gamma 90
_cell_formula_units_Z 4
_cell_length_a 26.1101(17)
_cell_length_b 7.7452(5)
_cell_length_c 6.8023(5)
_cell_measurement_reflns_used 1268
_cell_measurement_temperature 293(2)
_cell_measurement_theta_max 28.6100
_cell_measurement_theta_min 3.9850
_cell_volume 1375.62(16)
_computing_cell_refinement
;
CrysAlisPro, Agilent Technologies,
Version 1.171.37.35 (release 13-08-2014 CrysAlis171 .NET)
(compiled Aug 13 2014,18:06:01)
;
_computing_data_collection
;
CrysAlisPro, Agilent Technologies,
Version 1.171.37.35 (release 13-08-2014 CrysAlis171 .NET)
(compiled Aug 13 2014,18:06:01)
;
_computing_data_reduction
;
CrysAlisPro, Agilent Technologies,
Version 1.171.37.35 (release 13-08-2014 CrysAlis171 .NET)
(compiled Aug 13 2014,18:06:01)
;
_computing_molecular_graphics 'Olex2 (Dolomanov et al., 2009)'
_computing_publication_material 'Olex2 (Dolomanov et al., 2009)'
_computing_structure_refinement 'ShelXL (Sheldrick, 2015)'
_computing_structure_solution 'ShelXS (Sheldrick, 2008)'
_diffrn_ambient_temperature 293.15
_diffrn_detector 'CCD plate'
_diffrn_detector_area_resol_mean 16.0874
_diffrn_detector_type Eos
_diffrn_measured_fraction_theta_full 0.998
_diffrn_measured_fraction_theta_max 0.998
_diffrn_measurement_details
;
#__ type_ start__ end____ width___ exp.time_
  1 omega  -82.00  -18.00   1.0000    1.7500
omega____ theta____ kappa____ phi______ frames
    -      -15.1231  -57.0000   30.0000 64

#__ type_ start__ end____ width___ exp.time_
  2 omega   -2.00   24.00   1.0000    1.7500
omega____ theta____ kappa____ phi______ frames
    -      -15.1231  -99.0000  -60.0000 26

#__ type_ start__ end____ width___ exp.time_
  3 omega  -13.00   34.00   1.0000    1.7500
omega____ theta____ kappa____ phi______ frames
    -       16.8419  -57.0000 -120.0000 47
;
_diffrn_measurement_device 'four-circle diffractometer'
_diffrn_measurement_device_type 'Xcalibur, Eos'
_diffrn_measurement_method '\w scans'
_diffrn_orient_matrix_UB_11 -0.0244870000
_diffrn_orient_matrix_UB_12 -0.0363073000
_diffrn_orient_matrix_UB_13 0.0183013000
_diffrn_orient_matrix_UB_21 -0.0110153000
_diffrn_orient_matrix_UB_22 0.0836928000
_diffrn_orient_matrix_UB_23 -0.0018986000
_diffrn_orient_matrix_UB_31 -0.0041400000
_diffrn_orient_matrix_UB_32 -0.0079813000
_diffrn_orient_matrix_UB_33 -0.1026324000
_diffrn_radiation_monochromator graphite
_diffrn_radiation_probe x-ray
_diffrn_radiation_type MoK\a
_diffrn_radiation_wavelength 0.71073
_diffrn_reflns_av_R_equivalents 0.0296
_diffrn_reflns_av_unetI/netI 0.0547
_diffrn_reflns_Laue_measured_fraction_full 0.998
_diffrn_reflns_Laue_measured_fraction_max 0.998
_diffrn_reflns_limit_h_max 32
_diffrn_reflns_limit_h_min -13
_diffrn_reflns_limit_k_max 6
_diffrn_reflns_limit_k_min -9
_diffrn_reflns_limit_l_max 8
_diffrn_reflns_limit_l_min -8
_diffrn_reflns_number 3779
_diffrn_reflns_point_group_measured_fraction_full 0.813
_diffrn_reflns_point_group_measured_fraction_max 0.796
_diffrn_reflns_theta_full 25.242
_diffrn_reflns_theta_max 26.372
_diffrn_reflns_theta_min 3.058
_diffrn_source 'Enhance (Mo) X-ray Source'
_exptl_absorpt_coefficient_mu 11.842
_exptl_absorpt_correction_T_max 1.00000
_exptl_absorpt_correction_T_min 0.37301
_exptl_absorpt_correction_type multi-scan
_exptl_absorpt_process_details
;
CrysAlisPro, Agilent Technologies,
Version 1.171.37.35 (release 13-08-2014 CrysAlis171 .NET)
(compiled Aug 13 2014,18:06:01)
Empirical absorption correction using spherical harmonics,
 implemented in SCALE3 ABSPACK scaling algorithm.
;
_exptl_crystal_density_diffrn 2.580
_exptl_crystal_density_method 'not measured'
_exptl_crystal_F_000 976
_exptl_crystal_size_max 0.4
_exptl_crystal_size_mid 0.3
_exptl_crystal_size_min 0.2
_refine_diff_density_max 1.729
_refine_diff_density_min -2.167
_refine_diff_density_rms 0.200
_refine_ls_abs_structure_details
;
 Flack x determined using 503 quotients [(I+)-(I-)]/[(I+)+(I-)]
 (Parsons, Flack and Wagner, Acta Cryst. B69 (2013) 249-259).
;
_refine_ls_abs_structure_Flack 0.43(4)
_refine_ls_extinction_method none
_refine_ls_goodness_of_fit_ref 1.102
_refine_ls_hydrogen_treatment constr
_refine_ls_matrix_type full
_refine_ls_number_parameters 128
_refine_ls_number_reflns 2244
_refine_ls_number_restraints 1
_refine_ls_restrained_S_all 1.102
_refine_ls_R_factor_all 0.0570
_refine_ls_R_factor_gt 0.0437
_refine_ls_shift/su_max 0.000
_refine_ls_shift/su_mean 0.000
_refine_ls_structure_factor_coef Fsqd
_refine_ls_weighting_details 'w=1/[\s^2^(Fo^2^)+(0.0412P)^2^+0.3348P] where P=(Fo^2^+2Fc^2^)/3'
_refine_ls_weighting_scheme calc
_refine_ls_wR_factor_gt 0.0904
_refine_ls_wR_factor_ref 0.0960
_reflns_Friedel_coverage 0.467
_reflns_Friedel_fraction_full 0.592
_reflns_Friedel_fraction_max 0.555
_reflns_number_gt 1862
_reflns_number_total 2244
_reflns_threshold_expression 'I > 2\s(I)'
_cod_data_source_file c8dt04099k2.cif
_cod_data_source_block 180613_s2_yyq_u-pz2
_cod_depositor_comments 'Adding full bibliography for 7048244--7048247.cif.'
_cod_original_cell_volume 1375.61(16)
_cod_database_code 7048245
_shelx_shelxl_version_number 2014/7
_chemical_oxdiff_formula c12h12n2o3u1
_shelx_space_group_comment
;
The symmetry employed for this shelxl refinement is uniquely defined
by the following loop, which should always be used as a source of
symmetry information in preference to the above space-group names.
They are only intended as comments.
;
_shelx_estimated_absorpt_t_max 0.200
_shelx_estimated_absorpt_t_min 0.088
_reflns_odcompleteness_completeness 99.58
_reflns_odcompleteness_iscentric 1
_reflns_odcompleteness_theta 26.32
_olex2_refinement_description
;
1. Fixed Uiso
 At 1.2 times of:
  All C(H) groups
 At 1.5 times of:
  All O(H,H) groups
2. Uiso/Uaniso restraints and constraints
Uanis(C1) = Uanis(C2) = Uanis(C3) = Uanis(C4) = Uanis(C5) = Uanis(C6) =
Uanis(C7) = Uanis(C8) = Uanis(C9) = Uanis(C10)
Uanis(N1) = Uanis(N2) = Uanis(N3) = Uanis(N4)
3.a Rotating group:
 O7(H7A,H7B)
3.b Aromatic/amide H refined with riding coordinates:
 C2(H2), C3(H3), C4(H4), C7(H7), C8(H8), C9(H9)
;
_olex2_submission_special_instructions 'No special instructions were received'

loop_
_space_group_symop_operation_xyz
'x, y, z'
'-x, -y, z+1/2'
'-x+1/2, y+1/2, z+1/2'
'x+1/2, -y+1/2, z'

loop_
_atom_site_label
_atom_site_type_symbol
_atom_site_fract_x
_atom_site_fract_y
_atom_site_fract_z
_atom_site_U_iso_or_equiv
_atom_site_adp_type
_atom_site_occupancy
_atom_site_site_symmetry_order
_atom_site_calc_flag
_atom_site_refinement_flags_posn
U1 U 0.63668(2) 0.14008(6) 0.6925(6) 0.02680(19) Uani 1 1 d .
O1 O 0.5563(4) 0.2610(12) 0.682(5) 0.036(3) Uani 1 1 d .
O2 O 0.4702(4) 0.2650(14) 0.673(5) 0.043(4) Uani 1 1 d .
O3 O 0.6741(3) 0.4111(12) 0.710(5) 0.033(3) Uani 1 1 d .
O4 O 0.7385(4) 0.5956(11) 0.690(6) 0.049(3) Uani 1 1 d .
O5 O 0.6366(10) 0.136(3) 0.446(4) 0.039(7) Uani 1 1 d .
O6 O 0.6359(10) 0.144(3) 0.963(3) 0.038(7) Uani 1 1 d .
O7 O 0.6635(4) -0.1574(12) 0.708(6) 0.045(4) Uani 1 1 d .
H7A H 0.6861 -0.1840 0.6084 0.067 Uiso 1 1 d GR
H7B H 0.6369 -0.2310 0.6804 0.067 Uiso 1 1 d GR
N1 N 0.5587(4) -0.0735(14) 0.693(6) 0.0343(16) Uani 1 1 d .
N2 N 0.5656(5) -0.2432(14) 0.674(3) 0.0343(16) Uani 1 1 d .
N3 N 0.7340(4) 0.1446(13) 0.696(7) 0.0343(16) Uani 1 1 d .
N4 N 0.7614(4) -0.0047(13) 0.697(6) 0.0343(16) Uani 1 1 d .
C1 C 0.5119(5) -0.0032(17) 0.692(6) 0.0321(12) Uani 1 1 d .
C2 C 0.4683(5) -0.1043(17) 0.701(6) 0.0321(12) Uani 1 1 d .
H2 H 0.4358 -0.0550 0.6980 0.038 Uiso 1 1 calc R
C3 C 0.4745(5) -0.2751(18) 0.714(3) 0.0321(12) Uani 1 1 d .
H3 H 0.4463 -0.3486 0.7128 0.038 Uiso 1 1 calc R
C4 C 0.5241(6) -0.341(2) 0.729(2) 0.0321(12) Uani 1 1 d .
H4 H 0.5291 -0.4527 0.7765 0.038 Uiso 1 1 calc R
C5 C 0.5110(5) 0.1926(18) 0.712(4) 0.0321(12) Uani 1 1 d .
C6 C 0.7572(5) 0.2977(17) 0.694(7) 0.0321(12) Uani 1 1 d .
C7 C 0.8092(5) 0.3133(17) 0.689(6) 0.0321(12) Uani 1 1 d .
H7 H 0.8244 0.4204 0.6695 0.038 Uiso 1 1 calc R
C8 C 0.8387(5) 0.1664(17) 0.713(4) 0.0321(12) Uani 1 1 d .
H8 H 0.8739 0.1716 0.7346 0.038 Uiso 1 1 calc R
C9 C 0.8125(5) 0.0116(18) 0.704(5) 0.0321(12) Uani 1 1 d .
H9 H 0.8319 -0.0892 0.7029 0.038 Uiso 1 1 calc R
C10 C 0.7210(5) 0.4494(18) 0.683(4) 0.0321(12) Uani 1 1 d .

loop_
_atom_site_aniso_label
_atom_site_aniso_U_11
_atom_site_aniso_U_22
_atom_site_aniso_U_33
_atom_site_aniso_U_23
_atom_site_aniso_U_13
_atom_site_aniso_U_12
U1 0.0186(3) 0.0253(3) 0.0365(3) 0.0064(9) -0.0034(10) -0.0021(2)
O1 0.021(5) 0.030(5) 0.057(9) 0.010(14) -0.006(11) -0.001(4)
O2 0.014(5) 0.045(6) 0.070(13) 0.012(13) -0.001(9) 0.006(4)
O3 0.020(5) 0.019(5) 0.060(9) -0.010(11) 0.012(12) 0.005(4)
O4 0.033(6) 0.019(5) 0.095(9) -0.012(17) 0.026(16) -0.004(4)
O5 0.021(14) 0.036(13) 0.059(17) 0.005(9) -0.007(9) 0.007(9)
O6 0.053(19) 0.050(16) 0.012(8) 0.002(8) -0.002(8) -0.012(11)
O7 0.025(6) 0.029(6) 0.079(10) -0.017(12) -0.014(16) 0.004(4)
N1 0.026(3) 0.024(3) 0.053(4) 0.012(8) -0.018(7) 0.001(3)
N2 0.026(3) 0.024(3) 0.053(4) 0.012(8) -0.018(7) 0.001(3)
N3 0.026(3) 0.024(3) 0.053(4) 0.012(8) -0.018(7) 0.001(3)
N4 0.026(3) 0.024(3) 0.053(4) 0.012(8) -0.018(7) 0.001(3)
C1 0.027(2) 0.032(3) 0.037(3) 0.012(5) 0.003(5) -0.003(2)
C2 0.027(2) 0.032(3) 0.037(3) 0.012(5) 0.003(5) -0.003(2)
C3 0.027(2) 0.032(3) 0.037(3) 0.012(5) 0.003(5) -0.003(2)
C4 0.027(2) 0.032(3) 0.037(3) 0.012(5) 0.003(5) -0.003(2)
C5 0.027(2) 0.032(3) 0.037(3) 0.012(5) 0.003(5) -0.003(2)
C6 0.027(2) 0.032(3) 0.037(3) 0.012(5) 0.003(5) -0.003(2)
C7 0.027(2) 0.032(3) 0.037(3) 0.012(5) 0.003(5) -0.003(2)
C8 0.027(2) 0.032(3) 0.037(3) 0.012(5) 0.003(5) -0.003(2)
C9 0.027(2) 0.032(3) 0.037(3) 0.012(5) 0.003(5) -0.003(2)
C10 0.027(2) 0.032(3) 0.037(3) 0.012(5) 0.003(5) -0.003(2)

loop_
_atom_type_symbol
_atom_type_description
_atom_type_scat_dispersion_real
_atom_type_scat_dispersion_imag
_atom_type_scat_source
C C 0.0033 0.0016 'International Tables Vol C Tables 4.2.6.8 and 6.1.1.4'
H H 0.0000 0.0000 'International Tables Vol C Tables 4.2.6.8 and 6.1.1.4'
N N 0.0061 0.0033 'International Tables Vol C Tables 4.2.6.8 and 6.1.1.4'
O O 0.0106 0.0060 'International Tables Vol C Tables 4.2.6.8 and 6.1.1.4'
U U -9.6767 9.6646 'International Tables Vol C Tables 4.2.6.8 and 6.1.1.4'

loop_
_geom_angle_atom_site_label_1
_geom_angle_atom_site_label_2
_geom_angle_atom_site_label_3
_geom_angle
O1 U1 O3 91.0(3)
O1 U1 O7 131.0(3)
O1 U1 N1 63.1(3)
O1 U1 N3 155.2(3)
O3 U1 O7 137.8(4)
O3 U1 N1 153.9(4)
O3 U1 N3 64.2(3)
O5 U1 O1 88.5(12)
O5 U1 O3 93.9(11)
O5 U1 O6 179.2(4)
O5 U1 O7 91.6(12)
O5 U1 N1 89.3(12)
O5 U1 N3 90.7(13)
O6 U1 O1 90.9(12)
O6 U1 O3 86.6(10)
O6 U1 O7 88.4(12)
O6 U1 N1 90.0(12)
O6 U1 N3 90.1(13)
O7 U1 N1 67.8(3)
O7 U1 N3 73.9(3)
N3 U1 N1 141.7(3)
C5 O1 U1 130.8(9)
C10 O3 U1 127.6(9)
N2 N1 U1 121.1(9)
N2 N1 C1 121.6(11)
C1 N1 U1 116.9(9)
N1 N2 C4 114.4(14)
N4 N3 U1 120.9(8)
C6 N3 U1 117.9(9)
C6 N3 N4 121.2(11)
C9 N4 N3 116.3(11)
N1 C1 C2 121.4(12)
N1 C1 C5 114.8(12)
C2 C1 C5 123.1(13)
C3 C2 C1 117.6(13)
C2 C3 C4 118.8(14)
N2 C4 C3 120.5(14)
O1 C5 C1 112.0(13)
O2 C5 O1 124.2(16)
O2 C5 C1 116.7(15)
N3 C6 C7 122.2(13)
N3 C6 C10 114.1(12)
C7 C6 C10 123.6(13)
C6 C7 C8 118.6(14)
C9 C8 C7 115.6(14)
N4 C9 C8 125.2(13)
O3 C10 C6 114.4(12)
O4 C10 O3 124.8(15)
O4 C10 C6 118.9(13)

loop_
_geom_bond_atom_site_label_1
_geom_bond_atom_site_label_2
_geom_bond_distance
U1 O1 2.300(10)
U1 O3 2.318(9)
U1 O5 1.68(3)
U1 O6 1.84(2)
U1 O7 2.411(10)
U1 N1 2.624(11)
U1 N3 2.541(11)
O1 C5 1.311(16)
O2 C5 1.231(18)
O3 C10 1.271(16)
O4 C10 1.223(16)
N1 N2 1.333(16)
N1 C1 1.336(16)
N2 C4 1.374(18)
N3 N4 1.359(14)
N3 C6 1.332(16)
N4 C9 1.343(16)
C1 C2 1.384(17)
C1 C5 1.522(19)
C2 C3 1.336(18)
C3 C4 1.398(18)
C6 C7 1.362(17)
C6 C10 1.511(19)
C7 C8 1.385(18)
C8 C9 1.381(17)

loop_
_geom_torsion_atom_site_label_1
_geom_torsion_atom_site_label_2
_geom_torsion_atom_site_label_3
_geom_torsion_atom_site_label_4
_geom_torsion
U1 O1 C5 O2 -169(2)
U1 O1 C5 C1 -20(4)
U1 O3 C10 O4 179(3)
U1 O3 C10 C6 -17(4)
U1 N1 N2 C4 163.3(18)
U1 N1 C1 C2 -177(3)
U1 N1 C1 C5 -6(4)
U1 N3 N4 C9 -178(3)
U1 N3 C6 C7 -178(3)
U1 N3 C6 C10 -2(5)
N1 N2 C4 C3 29(3)
N1 C1 C2 C3 1(6)
N1 C1 C5 O1 14(4)
N1 C1 C5 O2 166(3)
N2 N1 C1 C2 10(6)
N2 N1 C1 C5 -179(3)
N3 N4 C9 C8 1(6)
N3 C6 C7 C8 -9(7)
N3 C6 C10 O3 11(5)
N3 C6 C10 O4 176(4)
N4 N3 C6 C7 1(8)
N4 N3 C6 C10 177(3)
C1 N1 N2 C4 -24(4)
C1 C2 C3 C4 4(5)
C2 C1 C5 O1 -174(4)
C2 C1 C5 O2 -23(5)
C2 C3 C4 N2 -19(4)
C5 C1 C2 C3 -169(3)
C6 N3 N4 C9 3(7)
C6 C7 C8 C9 12(5)
C7 C6 C10 O3 -173(4)
C7 C6 C10 O4 -8(7)
C7 C8 C9 N4 -8(5)
C10 C6 C7 C8 176(4)
